data_4022229
loop_
_publ_author_name
'Noriyasu Kataoka'
'Quinetta Shelby'
'James P. Stambuli'
'John F. Hartwig'

_publ_contact_author
;
    John F. Hartwig
Department of Chemistry, Yale University, P.O. Box 208107, 
New Haven, CT 06520-8107
;
_publ_contact_author_email ' John.Hartwig@yale.edu '
_publ_contact_author_fax ' 203-432-6144 '
_publ_contact_author_phone ' 203-432-3917 '
_publ_section_title
;
 Air Stable, Sterically Hindered Ferrocenyl Dialkylphosphines
 for Palladium-Catalyzed C-C, C-N, and C-O Bond-Forming Cross-Couplings
;
_journal_name_full 'Journal of Organic Chemistry'
_journal_page_first 5553
_journal_page_last 5566
_journal_paper_doi 10.1021/jo025732j
_journal_volume 67
_journal_year 2002
_chemical_formula_sum 'C96 H94 Fe2 P2'
_chemical_formula_weight 1421.44
_space_group_IT_number 14
_symmetry_cell_setting monoclinic
_symmetry_Int_Tables_number 14
_symmetry_space_group_name_Hall '-P 2yn'
_symmetry_space_group_name_H-M 'P 1 21/n 1'
_audit_creation_date 'Fri Sep 17 13:36:38 1999'
_audit_creation_method 'from TEXRAY.INF file'
_cell_angle_alpha 90
_cell_angle_beta 104.744(1)
_cell_angle_gamma 90
_cell_formula_units_Z 4
_cell_length_a 19.4129(3)
_cell_length_b 18.0760(4)
_cell_length_c 22.333(1)
_cell_measurement_reflns_used 0
_cell_measurement_temperature 183.2
_cell_measurement_theta_max 0.0
_cell_measurement_theta_min 0.0
_cell_volume 7578.6(3)
_computing_cell_refinement 'MSC/AFC Diffractometer Control'
_computing_data_collection 'MSC/AFC Diffractometer Control'
_computing_data_reduction teXsan
_computing_publication_material teXsan
_computing_structure_refinement teXsan
_computing_structure_solution 'DIRDIF92 (PATTY)'
_diffrn_ambient_temperature 183.2
_diffrn_measurement_device unknown
_diffrn_measurement_method 'omega scans with profile analysis'
_diffrn_orient_matrix_UB_11 0.00000
_diffrn_orient_matrix_UB_12 0.00000
_diffrn_orient_matrix_UB_13 0.00000
_diffrn_orient_matrix_UB_21 0.00000
_diffrn_orient_matrix_UB_22 0.00000
_diffrn_orient_matrix_UB_23 0.00000
_diffrn_orient_matrix_UB_31 0.00000
_diffrn_orient_matrix_UB_32 0.00000
_diffrn_orient_matrix_UB_33 0.00000
_diffrn_radiation_monochromator graphite
_diffrn_radiation_source 'X-ray tube'
_diffrn_radiation_type MoKalpha
_diffrn_radiation_wavelength 0.7107
_diffrn_reflns_av_R_equivalents 0.00
_diffrn_reflns_limit_h_max 25
_diffrn_reflns_limit_h_min 0
_diffrn_reflns_limit_k_max 23
_diffrn_reflns_limit_k_min 0
_diffrn_reflns_limit_l_max 28
_diffrn_reflns_limit_l_min -28
_diffrn_reflns_number 17663
_diffrn_reflns_theta_max 27.46
_diffrn_standards_decay_% 0.00
_diffrn_standards_interval_count 0
_diffrn_standards_number 0
_exptl_absorpt_coefficient_mu 0.473
_exptl_absorpt_correction_type none
_exptl_crystal_colour red
_exptl_crystal_density_diffrn 1.246
_exptl_crystal_description prism
_exptl_crystal_F_000 3008.00
_exptl_crystal_size_max 0.240
_exptl_crystal_size_mid 0.210
_exptl_crystal_size_min 0.200
_refine_diff_density_max 0.35
_refine_diff_density_min -0.31
_refine_ls_extinction_method none
_refine_ls_goodness_of_fit_obs 2.206
_refine_ls_hydrogen_treatment noref
_refine_ls_matrix_type full
_refine_ls_number_parameters 901
_refine_ls_number_reflns 9620
_refine_ls_number_restraints 0
_refine_ls_R_factor_obs 0.0370
_refine_ls_shift/esd_max 0.0007
_refine_ls_structure_factor_coef F
_refine_ls_weighting_scheme sigma
_refine_ls_wR_factor_obs 0.0411
_reflns_number_observed 9620
_reflns_number_total 17663
_reflns_observed_criterion 5.00
_cod_data_source_file jo025732j_s2_2.cif
_cod_data_source_block Ph5FcP(t-Bu)2
_cod_depositor_comments
;
The following automatic conversions were performed:

'_atom_site_thermal_displace_type' tag value 'Uij' was replaced with
'Uani' value 194 times.

Automatic conversion script
Id: cif_fix_values 1646 2011-03-28 12:23:43Z adriana 
;
_cod_original_sg_symbol_H-M 'P 21/n     '
_cod_original_formula_sum 'C96 H94 Fe2 P2 '
_cod_database_code 4022229

loop_
_symmetry_equiv_pos_as_xyz
'   +x,   +y,   +z'
1/2-x,1/2+y,1/2-z
'   -x,   -y,   -z'
1/2+x,1/2-y,1/2+z

loop_
_atom_site_aniso_label
_atom_site_aniso_U_11
_atom_site_aniso_U_22
_atom_site_aniso_U_33
_atom_site_aniso_U_12
_atom_site_aniso_U_13
_atom_site_aniso_U_23
Fe(1) 0.0252(2) 0.0231(2) 0.0284(2) 0.0007(2) 0.0112(2) -0.0007(2)
Fe(2) 0.0221(2) 0.0256(2) 0.0289(2) 0.0000(2) 0.0053(2) 0.0008(2)
P(1) 0.0301(3) 0.0297(4) 0.0346(4) -0.0028(3) 0.0128(3) 0.0035(3)
P(2) 0.0263(3) 0.0484(5) 0.0285(4) 0.0072(3) 0.0051(3) -0.0015(4)
C(1) 0.022(1) 0.023(1) 0.029(1) 0.003(1) 0.010(1) 0.004(1)
C(2) 0.023(1) 0.025(1) 0.026(1) 0.002(1) 0.011(1) 0.002(1)
C(3) 0.025(1) 0.022(1) 0.027(1) 0.001(1) 0.012(1) 0.002(1)
C(4) 0.024(1) 0.022(1) 0.028(1) -0.001(1) 0.011(1) 0.000(1)
C(5) 0.025(1) 0.022(1) 0.028(1) 0.000(1) 0.011(1) 0.001(1)
C(6) 0.020(1) 0.022(1) 0.036(2) 0.000(1) 0.006(1) 0.006(1)
C(7) 0.025(1) 0.027(2) 0.043(2) -0.001(1) 0.011(1) 0.002(1)
C(8) 0.025(1) 0.027(2) 0.070(2) 0.004(1) 0.015(2) 0.007(2)
C(9) 0.031(1) 0.040(2) 0.071(2) 0.006(1) 0.013(2) 0.026(2)
C(10) 0.039(2) 0.053(2) 0.047(2) 0.007(2) 0.010(1) 0.023(2)
C(11) 0.032(1) 0.034(2) 0.040(2) 0.005(1) 0.012(1) 0.011(1)
C(12) 0.028(1) 0.023(1) 0.025(1) 0.001(1) 0.011(1) 0.005(1)
C(13) 0.034(1) 0.029(2) 0.031(2) -0.001(1) 0.008(1) 0.000(1)
C(14) 0.035(1) 0.043(2) 0.038(2) -0.001(1) 0.005(1) 0.006(2)
C(15) 0.043(2) 0.053(2) 0.029(2) -0.011(2) 0.001(1) -0.004(2)
C(16) 0.050(2) 0.043(2) 0.028(2) -0.003(1) 0.015(1) -0.007(1)
C(17) 0.033(1) 0.035(2) 0.028(2) 0.002(1) 0.012(1) 0.001(1)
C(18) 0.027(1) 0.026(2) 0.021(1) 0.002(1) 0.004(1) -0.002(1)
C(19) 0.072(2) 0.032(2) 0.055(2) -0.001(2) 0.040(2) 0.001(2)
C(20) 0.133(3) 0.026(2) 0.051(2) 0.001(2) 0.038(2) 0.007(2)
C(21) 0.089(3) 0.035(2) 0.055(2) 0.029(2) -0.010(2) -0.007(2)
C(22) 0.040(2) 0.048(2) 0.104(3) 0.011(2) 0.012(2) -0.031(2)
C(23) 0.038(2) 0.030(2) 0.067(2) 0.000(1) 0.022(2) -0.009(2)
C(24) 0.028(1) 0.020(1) 0.029(1) 0.003(1) 0.006(1) -0.002(1)
C(25) 0.032(1) 0.041(2) 0.045(2) -0.007(1) 0.003(1) 0.009(2)
C(26) 0.033(2) 0.046(2) 0.063(2) -0.005(1) 0.001(2) 0.011(2)
C(27) 0.037(2) 0.041(2) 0.049(2) 0.006(1) -0.009(2) -0.006(2)
C(28) 0.054(2) 0.051(2) 0.034(2) 0.020(2) 0.010(2) 0.011(2)
C(29) 0.035(1) 0.044(2) 0.038(2) 0.009(1) 0.013(1) 0.009(2)
C(30) 0.019(1) 0.022(1) 0.034(2) 0.001(1) 0.007(1) -0.001(1)
C(31) 0.023(1) 0.030(2) 0.038(2) 0.000(1) 0.007(1) 0.002(1)
C(32) 0.032(1) 0.025(2) 0.054(2) 0.001(1) 0.013(1) 0.009(2)
C(33) 0.033(1) 0.025(2) 0.056(2) -0.004(1) 0.016(1) -0.008(2)
C(34) 0.037(1) 0.038(2) 0.041(2) -0.007(1) 0.014(1) -0.007(1)
C(35) 0.032(1) 0.027(2) 0.037(2) -0.004(1) 0.011(1) 0.001(1)
C(36) 0.027(1) 0.025(1) 0.027(1) 0.001(1) 0.015(1) 0.001(1)
C(37) 0.033(1) 0.034(2) 0.033(2) 0.004(1) 0.017(1) 0.007(1)
C(38) 0.033(1) 0.050(2) 0.025(2) 0.000(1) 0.011(1) -0.005(1)
C(39) 0.037(1) 0.034(2) 0.043(2) -0.003(1) 0.021(1) -0.015(1)
C(40) 0.027(1) 0.025(2) 0.039(2) 0.004(1) 0.014(1) 0.000(1)
C(41) 0.034(1) 0.039(2) 0.045(2) 0.002(1) 0.022(1) 0.006(1)
C(42) 0.080(2) 0.063(2) 0.048(2) 0.017(2) 0.039(2) 0.012(2)
C(43) 0.138(3) 0.058(2) 0.093(3) 0.038(2) 0.089(3) 0.023(2)
C(44) 0.046(2) 0.225(5) 0.079(3) -0.036(3) 0.036(2) -0.021(3)
C(45) 0.045(2) 0.029(2) 0.042(2) -0.006(1) 0.019(1) 0.002(1)
C(46) 0.111(3) 0.035(2) 0.066(2) 0.021(2) 0.041(2) 0.008(2)
C(47) 0.115(3) 0.033(2) 0.058(2) -0.008(2) 0.048(2) -0.005(2)
C(48) 0.069(2) 0.041(2) 0.186(5) -0.026(2) 0.029(3) -0.025(3)
C(49) 0.021(1) 0.025(1) 0.026(1) 0.000(1) 0.004(1) 0.000(1)
C(50) 0.019(1) 0.026(1) 0.028(1) -0.003(1) 0.005(1) 0.003(1)
C(51) 0.020(1) 0.024(1) 0.024(1) -0.002(1) 0.003(1) 0.003(1)
C(52) 0.021(1) 0.025(2) 0.023(1) 0.000(1) 0.002(1) 0.000(1)
C(53) 0.020(1) 0.025(1) 0.024(1) -0.002(1) 0.002(1) 0.004(1)
C(54) 0.030(1) 0.029(2) 0.023(1) 0.005(1) -0.001(1) -0.001(1)
C(55) 0.046(2) 0.029(2) 0.033(2) 0.003(1) 0.004(1) -0.001(1)
C(56) 0.079(2) 0.030(2) 0.042(2) 0.008(2) 0.000(2) -0.001(2)
C(57) 0.070(2) 0.052(2) 0.041(2) 0.033(2) 0.003(2) -0.008(2)
C(58) 0.045(2) 0.061(2) 0.039(2) 0.023(2) 0.005(1) -0.006(2)
C(59) 0.034(1) 0.043(2) 0.029(2) 0.009(1) 0.004(1) -0.001(1)
C(60) 0.017(1) 0.035(2) 0.025(1) 0.003(1) 0.003(1) 0.004(1)
C(61) 0.021(1) 0.037(2) 0.035(2) 0.000(1) 0.007(1) 0.004(1)
C(62) 0.026(1) 0.050(2) 0.035(2) -0.001(1) 0.009(1) 0.016(2)
C(63) 0.030(1) 0.068(2) 0.028(2) 0.000(1) 0.009(1) 0.004(2)
C(64) 0.034(1) 0.055(2) 0.032(2) -0.003(1) 0.006(1) -0.010(2)
C(65) 0.028(1) 0.037(2) 0.032(2) -0.003(1) 0.005(1) 0.002(1)
C(66) 0.020(1) 0.027(2) 0.032(2) 0.001(1) 0.008(1) 0.006(1)
C(67) 0.027(1) 0.032(2) 0.038(2) 0.002(1) 0.007(1) 0.005(1)
C(68) 0.030(1) 0.025(2) 0.058(2) 0.002(1) 0.013(1) 0.004(2)
C(69) 0.029(1) 0.037(2) 0.053(2) 0.004(1) 0.012(1) 0.019(2)
C(70) 0.024(1) 0.049(2) 0.035(2) 0.002(1) 0.006(1) 0.015(2)
C(71) 0.022(1) 0.035(2) 0.032(2) 0.002(1) 0.008(1) 0.006(1)
C(72) 0.028(1) 0.022(1) 0.033(2) -0.001(1) 0.010(1) 0.003(1)
C(73) 0.031(1) 0.043(2) 0.037(2) 0.009(1) 0.008(1) 0.005(1)
C(74) 0.036(2) 0.055(2) 0.057(2) 0.016(1) 0.019(2) 0.003(2)
C(75) 0.055(2) 0.048(2) 0.063(2) 0.009(2) 0.036(2) -0.009(2)
C(76) 0.059(2) 0.065(2) 0.042(2) -0.001(2) 0.018(2) -0.017(2)
C(77) 0.037(1) 0.051(2) 0.033(2) 0.002(1) 0.009(1) -0.008(2)
C(78) 0.030(1) 0.024(1) 0.025(1) 0.002(1) 0.007(1) 0.001(1)
C(79) 0.042(2) 0.047(2) 0.047(2) -0.002(1) 0.014(1) 0.016(2)
C(80) 0.058(2) 0.057(2) 0.067(2) -0.002(2) 0.036(2) 0.021(2)
C(81) 0.091(2) 0.042(2) 0.047(2) 0.013(2) 0.037(2) 0.018(2)
C(82) 0.071(2) 0.066(2) 0.043(2) 0.012(2) 0.003(2) 0.025(2)
C(83) 0.042(2) 0.059(2) 0.045(2) 0.002(2) 0.007(2) 0.018(2)
C(84) 0.023(1) 0.030(2) 0.029(1) -0.002(1) 0.004(1) -0.003(1)
C(85) 0.027(1) 0.038(2) 0.031(2) -0.002(1) 0.002(1) -0.004(1)
C(86) 0.030(1) 0.032(2) 0.047(2) -0.001(1) 0.007(1) -0.010(1)
C(87) 0.025(1) 0.027(2) 0.052(2) -0.006(1) 0.001(1) 0.005(1)
C(88) 0.023(1) 0.038(2) 0.032(2) -0.005(1) 0.006(1) 0.002(1)
C(89) 0.023(1) 0.063(2) 0.037(2) -0.004(1) 0.006(1) 0.000(2)
C(90) 0.043(2) 0.079(3) 0.069(2) -0.029(2) 0.003(2) 0.006(2)
C(91) 0.030(2) 0.106(3) 0.085(3) -0.001(2) 0.015(2) -0.019(2)
C(92) 0.048(2) 0.077(3) 0.059(2) -0.026(2) 0.017(2) -0.023(2)
C(93) 0.034(1) 0.046(2) 0.031(2) 0.012(1) 0.003(1) 0.000(1)
C(94) 0.057(2) 0.101(3) 0.066(2) 0.038(2) 0.014(2) 0.029(2)
C(95) 0.056(2) 0.058(2) 0.036(2) 0.001(2) 0.005(1) 0.004(2)
C(96) 0.080(2) 0.045(2) 0.043(2) 0.004(2) 0.000(2) 0.004(2)

loop_
_atom_site_label
_atom_site_fract_x
_atom_site_fract_y
_atom_site_fract_z
_atom_site_U_iso_or_equiv
_atom_site_thermal_displace_type
Fe(1) 0.26232(2) 0.25837(2) 0.95196(2) 0.0247(1) Uani
Fe(2) 0.23714(2) 0.18521(2) 0.35051(2) 0.0258(1) Uani
P(1) 0.08241(3) 0.16814(4) 0.93159(3) 0.0306(2) Uani
P(2) 0.04398(3) 0.24458(4) 0.30066(3) 0.0347(2) Uani
C(1) 0.2761(1) 0.3186(1) 0.8776(1) 0.0242(7) Uani
C(2) 0.2709(1) 0.2409(1) 0.8627(1) 0.0241(7) Uani
C(3) 0.3281(1) 0.2037(1) 0.9062(1) 0.0237(7) Uani
C(4) 0.3672(1) 0.2580(1) 0.9478(1) 0.0239(7) Uani
C(5) 0.3359(1) 0.3290(1) 0.9304(1) 0.0244(7) Uani
C(6) 0.2335(1) 0.3798(1) 0.8419(1) 0.0262(7) Uani
C(7) 0.2062(1) 0.4373(1) 0.8706(1) 0.0314(8) Uani
C(8) 0.1707(1) 0.4961(1) 0.8360(1) 0.0402(9) Uani
C(9) 0.1615(1) 0.4979(2) 0.7730(2) 0.0476(10) Uani
C(10) 0.1879(1) 0.4414(2) 0.7438(1) 0.0462(9) Uani
C(11) 0.2238(1) 0.3827(1) 0.7780(1) 0.0352(8) Uani
C(12) 0.2169(1) 0.2081(1) 0.8103(1) 0.0244(7) Uani
C(13) 0.1465(1) 0.2332(1) 0.7949(1) 0.0312(8) Uani
C(14) 0.0963(1) 0.2041(2) 0.7453(1) 0.0391(8) Uani
C(15) 0.1146(1) 0.1479(2) 0.7102(1) 0.0430(9) Uani
C(16) 0.1838(1) 0.1211(1) 0.7252(1) 0.0395(9) Uani
C(17) 0.2343(1) 0.1516(1) 0.7742(1) 0.0313(8) Uani
C(18) 0.3548(1) 0.1265(1) 0.9065(1) 0.0251(7) Uani
C(19) 0.3243(2) 0.0668(2) 0.9275(1) 0.0490(10) Uani
C(20) 0.3535(2) -0.0033(2) 0.9296(1) 0.067(1) Uani
C(21) 0.4160(2) -0.0136(2) 0.9125(2) 0.065(1) Uani
C(22) 0.4469(1) 0.0449(2) 0.8910(2) 0.065(1) Uani
C(23) 0.4168(1) 0.1145(1) 0.8881(1) 0.0438(9) Uani
C(24) 0.4349(1) 0.2441(1) 0.9959(1) 0.0255(7) Uani
C(25) 0.4980(1) 0.2690(1) 0.9851(1) 0.0405(9) Uani
C(26) 0.5628(1) 0.2580(2) 1.0279(1) 0.0492(10) Uani
C(27) 0.5645(1) 0.2223(2) 1.0826(1) 0.0461(9) Uani
C(28) 0.5026(1) 0.1961(2) 1.0939(1) 0.0466(9) Uani
C(29) 0.4381(1) 0.2063(2) 1.0501(1) 0.0384(8) Uani
C(30) 0.3647(1) 0.4005(1) 0.9590(1) 0.0253(7) Uani
C(31) 0.3744(1) 0.4595(1) 0.9218(1) 0.0303(8) Uani
C(32) 0.4022(1) 0.5260(1) 0.9480(1) 0.0364(8) Uani
C(33) 0.4211(1) 0.5347(1) 1.0113(1) 0.0372(9) Uani
C(34) 0.4127(1) 0.4765(2) 1.0487(1) 0.0376(8) Uani
C(35) 0.3850(1) 0.4099(1) 1.0227(1) 0.0316(8) Uani
C(36) 0.1674(1) 0.2139(1) 0.9689(1) 0.0250(7) Uani
C(37) 0.2289(1) 0.1945(1) 1.0172(1) 0.0314(8) Uani
C(38) 0.2630(1) 0.2603(2) 1.0442(1) 0.0357(8) Uani
C(39) 0.2247(1) 0.3212(1) 1.0125(1) 0.0357(8) Uani
C(40) 0.1676(1) 0.2928(1) 0.9659(1) 0.0294(7) Uani
C(41) 0.0397(1) 0.1756(1) 0.9996(1) 0.0373(8) Uani
C(42) 0.0767(2) 0.1374(2) 1.0586(1) 0.059(1) Uani
C(43) 0.0359(2) 0.2572(2) 1.0146(2) 0.086(1) Uani
C(44) -0.0370(2) 0.1483(3) 0.9782(2) 0.113(2) Uani
C(45) 0.0990(1) 0.0675(1) 0.9188(1) 0.0371(8) Uani
C(46) 0.1451(2) 0.0225(2) 0.9717(2) 0.067(1) Uani
C(47) 0.1333(2) 0.0657(2) 0.8650(1) 0.064(1) Uani
C(48) 0.0269(2) 0.0287(2) 0.8974(2) 0.099(2) Uani
C(49) 0.2806(1) 0.2842(1) 0.3888(1) 0.0245(7) Uani
C(50) 0.2948(1) 0.2259(1) 0.4344(1) 0.0244(7) Uani
C(51) 0.3345(1) 0.1689(1) 0.4125(1) 0.0230(7) Uani
C(52) 0.3442(1) 0.1920(1) 0.3536(1) 0.0238(7) Uani
C(53) 0.3115(1) 0.2632(1) 0.3392(1) 0.0241(7) Uani
C(54) 0.2430(1) 0.3541(1) 0.3954(1) 0.0284(7) Uani
C(55) 0.2675(1) 0.4219(1) 0.3796(1) 0.0372(8) Uani
C(56) 0.2321(2) 0.4870(2) 0.3879(1) 0.0529(10) Uani
C(57) 0.1741(2) 0.4848(2) 0.4131(1) 0.056(1) Uani
C(58) 0.1500(1) 0.4178(2) 0.4286(1) 0.0493(10) Uani
C(59) 0.1832(1) 0.3530(1) 0.4195(1) 0.0359(8) Uani
C(60) 0.2798(1) 0.2273(1) 0.4963(1) 0.0259(7) Uani
C(61) 0.2510(1) 0.1667(1) 0.5204(1) 0.0310(8) Uani
C(62) 0.2422(1) 0.1680(2) 0.5798(1) 0.0368(8) Uani
C(63) 0.2606(1) 0.2298(2) 0.6167(1) 0.0416(9) Uani
C(64) 0.2884(1) 0.2909(2) 0.5934(1) 0.0407(9) Uani
C(65) 0.2979(1) 0.2894(1) 0.5342(1) 0.0328(8) Uani
C(66) 0.3635(1) 0.1002(1) 0.4462(1) 0.0260(7) Uani
C(67) 0.3592(1) 0.0318(1) 0.4164(1) 0.0325(8) Uani
C(68) 0.3868(1) -0.0315(1) 0.4484(1) 0.0375(8) Uani
C(69) 0.4200(1) -0.0278(2) 0.5106(1) 0.0396(9) Uani
C(70) 0.4262(1) 0.0392(2) 0.5408(1) 0.0361(8) Uani
C(71) 0.3986(1) 0.1031(1) 0.5093(1) 0.0295(7) Uani
C(72) 0.3873(1) 0.1547(1) 0.3165(1) 0.0268(7) Uani
C(73) 0.4576(1) 0.1350(1) 0.3444(1) 0.0370(8) Uani
C(74) 0.5005(1) 0.1039(2) 0.3107(1) 0.0480(10) Uani
C(75) 0.4748(2) 0.0926(2) 0.2484(2) 0.052(1) Uani
C(76) 0.4057(2) 0.1126(2) 0.2198(1) 0.055(1) Uani
C(77) 0.3622(1) 0.1434(2) 0.2534(1) 0.0400(9) Uani
C(78) 0.3202(1) 0.3089(1) 0.2863(1) 0.0261(7) Uani
C(79) 0.3880(1) 0.3303(2) 0.2839(1) 0.0451(9) Uani
C(80) 0.3980(2) 0.3728(2) 0.2352(2) 0.057(1) Uani
C(81) 0.3413(2) 0.3936(2) 0.1884(1) 0.057(1) Uani
C(82) 0.2742(2) 0.3729(2) 0.1900(1) 0.062(1) Uani
C(83) 0.2643(1) 0.3307(2) 0.2388(1) 0.0494(10) Uani
C(84) 0.1244(1) 0.1876(1) 0.3099(1) 0.0279(7) Uani
C(85) 0.1623(1) 0.1554(1) 0.2689(1) 0.0329(8) Uani
C(86) 0.2011(1) 0.0934(1) 0.2980(1) 0.0367(8) Uani
C(87) 0.1900(1) 0.0867(1) 0.3578(1) 0.0363(8) Uani
C(88) 0.1449(1) 0.1454(1) 0.3658(1) 0.0313(8) Uani
C(89) -0.0259(1) 0.1705(2) 0.2682(1) 0.0416(9) Uani
C(90) -0.0092(1) 0.1011(2) 0.3089(2) 0.066(1) Uani
C(91) -0.0982(1) 0.1986(2) 0.2740(2) 0.073(1) Uani
C(92) -0.0316(1) 0.1451(2) 0.2023(1) 0.061(1) Uani
C(93) 0.0409(1) 0.3159(2) 0.2379(1) 0.0380(8) Uani
C(94) -0.0347(2) 0.3478(2) 0.2174(2) 0.075(1) Uani
C(95) 0.0628(1) 0.2930(2) 0.1797(1) 0.0511(9) Uani
C(96) 0.0898(2) 0.3781(2) 0.2693(1) 0.059(1) Uani
H(1) 0.2119 0.4362 0.9141 0.0377 Uani
H(2) 0.1528 0.5353 0.8560 0.0483 Uani
H(3) 0.1370 0.5381 0.7496 0.0572 Uani
H(4) 0.1815 0.4427 0.7002 0.0554 Uani
H(5) 0.2420 0.3440 0.7576 0.0422 Uani
H(6) 0.1329 0.2711 0.8192 0.0375 Uani
H(7) 0.0490 0.2227 0.7351 0.0470 Uani
H(8) 0.0801 0.1278 0.6761 0.0516 Uani
H(9) 0.1965 0.0817 0.7019 0.0474 Uani
H(10) 0.2818 0.1337 0.7834 0.0376 Uani
H(11) 0.2820 0.0737 0.9409 0.0588 Uani
H(12) 0.3304 -0.0442 0.9429 0.0807 Uani
H(13) 0.4375 -0.0611 0.9157 0.0777 Uani
H(14) 0.4893 0.0378 0.8778 0.0782 Uani
H(15) 0.4391 0.1549 0.8732 0.0525 Uani
H(16) 0.4970 0.2942 0.9475 0.0486 Uani
H(17) 0.6057 0.2750 1.0195 0.0591 Uani
H(18) 0.6085 0.2158 1.1126 0.0554 Uani
H(19) 0.5039 0.1710 1.1315 0.0560 Uani
H(20) 0.3956 0.1870 1.0577 0.0461 Uani
H(21) 0.3617 0.4541 0.8781 0.0363 Uani
H(22) 0.4082 0.5658 0.9220 0.0437 Uani
H(23) 0.4398 0.5806 1.0291 0.0446 Uani
H(24) 0.4260 0.4821 1.0924 0.0451 Uani
H(25) 0.3797 0.3701 1.0489 0.0380 Uani
H(26) 0.2443 0.1456 1.0291 0.0377 Uani
H(27) 0.3043 0.2629 1.0778 0.0428 Uani
H(28) 0.2355 0.3720 1.0211 0.0429 Uani
H(29) 0.1343 0.3219 0.9367 0.0353 Uani
H(30) 0.0502 0.1443 1.0886 0.0713 Uani
H(31) 0.0803 0.0860 1.0510 0.0713 Uani
H(32) 0.1231 0.1576 1.0737 0.0713 Uani
H(33) 0.0827 0.2764 1.0290 0.1028 Uani
H(34) 0.0115 0.2831 0.9784 0.1028 Uani
H(35) 0.0110 0.2630 1.0458 0.1028 Uani
H(36) -0.0605 0.1562 1.0101 0.1356 Uani
H(37) -0.0611 0.1748 0.9422 0.1356 Uani
H(38) -0.0372 0.0970 0.9689 0.1356 Uani
H(39) 0.1235 0.0215 1.0053 0.0808 Uani
H(40) 0.1497 -0.0265 0.9580 0.0808 Uani
H(41) 0.1909 0.0446 0.9847 0.0808 Uani
H(42) 0.1374 0.0159 0.8528 0.0767 Uani
H(43) 0.1047 0.0927 0.8312 0.0767 Uani
H(44) 0.1793 0.0875 0.8773 0.0767 Uani
H(45) 0.0049 0.0266 0.9308 0.1190 Uani
H(46) -0.0027 0.0555 0.8641 0.1190 Uani
H(47) 0.0337 -0.0201 0.8841 0.1190 Uani
H(48) 0.3081 0.4239 0.3633 0.0447 Uani
H(49) 0.2482 0.5331 0.3762 0.0635 Uani
H(50) 0.1510 0.5292 0.4196 0.0677 Uani
H(51) 0.1100 0.4162 0.4457 0.0591 Uani
H(52) 0.1653 0.3071 0.4298 0.0430 Uani
H(53) 0.2373 0.1239 0.4955 0.0373 Uani
H(54) 0.2233 0.1258 0.5954 0.0442 Uani
H(55) 0.2543 0.2305 0.6575 0.0499 Uani
H(56) 0.3008 0.3339 0.6182 0.0489 Uani
H(57) 0.3173 0.3315 0.5189 0.0393 Uani
H(58) 0.3369 0.0287 0.3734 0.0390 Uani
H(59) 0.3829 -0.0776 0.4274 0.0450 Uani
H(60) 0.4385 -0.0714 0.5327 0.0475 Uani
H(61) 0.4496 0.0417 0.5836 0.0433 Uani
H(62) 0.4035 0.1490 0.5306 0.0354 Uani
H(63) 0.4763 0.1432 0.3876 0.0444 Uani
H(64) 0.5481 0.0902 0.3307 0.0576 Uani
H(65) 0.5043 0.0712 0.2251 0.0622 Uani
H(66) 0.3878 0.1051 0.1765 0.0655 Uani
H(67) 0.3147 0.1569 0.2330 0.0480 Uani
H(68) 0.4280 0.3157 0.3159 0.0542 Uani
H(69) 0.4447 0.3876 0.2344 0.0685 Uani
H(70) 0.3485 0.4223 0.1549 0.0682 Uani
H(71) 0.2344 0.3873 0.1576 0.0741 Uani
H(72) 0.2173 0.3165 0.2394 0.0593 Uani
H(73) 0.1614 0.1729 0.2286 0.0395 Uani
H(74) 0.2298 0.0618 0.2804 0.0441 Uani
H(75) 0.2092 0.0494 0.3873 0.0436 Uani
H(76) 0.1305 0.1552 0.4026 0.0375 Uani
H(77) -0.0468 0.0663 0.2962 0.0788 Uani
H(78) 0.0341 0.0798 0.3049 0.0788 Uani
H(79) -0.0047 0.1143 0.3510 0.0788 Uani
H(80) -0.0951 0.2111 0.3159 0.0880 Uani
H(81) -0.1114 0.2412 0.2487 0.0880 Uani
H(82) -0.1330 0.1611 0.2609 0.0880 Uani
H(83) -0.0685 0.1094 0.1907 0.0728 Uani
H(84) -0.0422 0.1863 0.1751 0.0728 Uani
H(85) 0.0123 0.1238 0.1998 0.0728 Uani
H(86) -0.0489 0.3649 0.2527 0.0895 Uani
H(87) -0.0354 0.3878 0.1897 0.0895 Uani
H(88) -0.0667 0.3104 0.1972 0.0895 Uani
H(89) 0.0334 0.2533 0.1601 0.0613 Uani
H(90) 0.0575 0.3338 0.1521 0.0613 Uani
H(91) 0.1111 0.2774 0.1906 0.0613 Uani
H(92) 0.1373 0.3603 0.2821 0.0707 Uani
H(93) 0.0875 0.4178 0.2410 0.0707 Uani
H(94) 0.0751 0.3949 0.3044 0.0707 Uani

loop_
_atom_type_symbol
_atom_type_oxidation_number
_atom_type_number_in_cell
_atom_type_scat_dispersion_real
_atom_type_scat_dispersion_imag
_atom_type_scat_source
C 0 384 0.003 0.002 'International Tables'
H 0 376 0.000 0.000 'International Tables'
P 0 8 0.102 0.094 'International Tables'
Fe 0 8 0.346 0.844 'International Tables'

loop_
_geom_angle_atom_site_label_1
_geom_angle_atom_site_label_2
_geom_angle_atom_site_label_3
_geom_angle
_geom_angle_publ_flag
C(1) Fe(1) C(2) 40.88(8) yes
C(1) Fe(1) C(3) 68.45(9) yes
C(1) Fe(1) C(4) 68.48(9) yes
C(1) Fe(1) C(5) 40.93(8) yes
C(1) Fe(1) C(36) 129.65(9) yes
C(1) Fe(1) C(37) 169.24(9) yes
C(1) Fe(1) C(38) 146.1(1) yes
C(1) Fe(1) C(39) 112.5(1) yes
C(1) Fe(1) C(40) 105.57(9) yes
C(2) Fe(1) C(3) 40.77(8) yes
C(2) Fe(1) C(4) 68.50(9) yes
C(2) Fe(1) C(5) 68.82(9) yes
C(2) Fe(1) C(36) 113.54(9) yes
C(2) Fe(1) C(37) 134.78(10) yes
C(2) Fe(1) C(38) 170.80(10) yes
C(2) Fe(1) C(39) 148.8(1) yes
C(2) Fe(1) C(40) 119.38(9) yes
C(3) Fe(1) C(4) 40.39(8) yes
C(3) Fe(1) C(5) 68.31(9) yes
C(3) Fe(1) C(36) 125.19(9) yes
C(3) Fe(1) C(37) 114.80(9) yes
C(3) Fe(1) C(38) 130.72(10) yes
C(3) Fe(1) C(39) 163.77(9) yes
C(3) Fe(1) C(40) 155.73(10) yes
C(4) Fe(1) C(5) 40.61(8) yes
C(4) Fe(1) C(36) 156.29(9) yes
C(4) Fe(1) C(37) 121.03(9) yes
C(4) Fe(1) C(38) 106.89(9) yes
C(4) Fe(1) C(39) 123.80(9) yes
C(4) Fe(1) C(40) 161.30(10) yes
C(5) Fe(1) C(36) 163.07(9) yes
C(5) Fe(1) C(37) 149.57(10) yes
C(5) Fe(1) C(38) 113.30(10) yes
C(5) Fe(1) C(39) 101.33(9) yes
C(5) Fe(1) C(40) 123.48(10) yes
C(36) Fe(1) C(37) 39.73(8) yes
C(36) Fe(1) C(38) 67.26(9) yes
C(36) Fe(1) C(39) 67.66(9) yes
C(36) Fe(1) C(40) 39.97(9) yes
C(37) Fe(1) C(38) 40.01(9) yes
C(37) Fe(1) C(39) 67.5(1) yes
C(37) Fe(1) C(40) 67.05(9) yes
C(38) Fe(1) C(39) 40.37(10) yes
C(38) Fe(1) C(40) 67.57(10) yes
C(39) Fe(1) C(40) 40.49(9) yes
C(49) Fe(2) C(50) 40.93(9) yes
C(49) Fe(2) C(51) 68.79(9) yes
C(49) Fe(2) C(52) 68.54(9) yes
C(49) Fe(2) C(53) 40.60(9) yes
C(49) Fe(2) C(84) 114.95(9) yes
C(49) Fe(2) C(85) 134.65(10) yes
C(49) Fe(2) C(86) 168.8(1) yes
C(49) Fe(2) C(87) 150.6(1) yes
C(49) Fe(2) C(88) 121.29(10) yes
C(50) Fe(2) C(51) 41.06(8) yes
C(50) Fe(2) C(52) 68.85(9) yes
C(50) Fe(2) C(53) 68.57(9) yes
C(50) Fe(2) C(84) 129.59(9) yes
C(50) Fe(2) C(85) 168.92(9) yes
C(50) Fe(2) C(86) 146.9(1) yes
C(50) Fe(2) C(87) 113.1(1) yes
C(50) Fe(2) C(88) 105.70(9) yes
C(51) Fe(2) C(52) 40.79(8) yes
C(51) Fe(2) C(53) 68.40(9) yes
C(51) Fe(2) C(84) 161.74(9) yes
C(51) Fe(2) C(85) 149.75(10) yes
C(51) Fe(2) C(86) 112.95(10) yes
C(51) Fe(2) C(87) 100.14(9) yes
C(51) Fe(2) C(88) 122.10(10) yes
C(52) Fe(2) C(53) 40.52(9) yes
C(52) Fe(2) C(84) 157.26(9) yes
C(52) Fe(2) C(85) 120.95(9) yes
C(52) Fe(2) C(86) 105.15(9) yes
C(52) Fe(2) C(87) 121.37(10) yes
C(52) Fe(2) C(88) 159.20(10) yes
C(53) Fe(2) C(84) 126.87(9) yes
C(53) Fe(2) C(85) 114.76(9) yes
C(53) Fe(2) C(86) 128.8(1) yes
C(53) Fe(2) C(87) 161.29(10) yes
C(53) Fe(2) C(88) 157.98(10) yes
C(84) Fe(2) C(85) 39.57(9) yes
C(84) Fe(2) C(86) 67.14(9) yes
C(84) Fe(2) C(87) 67.61(9) yes
C(84) Fe(2) C(88) 39.93(9) yes
C(85) Fe(2) C(86) 39.89(9) yes
C(85) Fe(2) C(87) 67.4(1) yes
C(85) Fe(2) C(88) 67.06(10) yes
C(86) Fe(2) C(87) 40.49(10) yes
C(86) Fe(2) C(88) 67.86(10) yes
C(87) Fe(2) C(88) 40.72(9) yes
C(36) P(1) C(41) 97.4(1) yes
C(36) P(1) C(45) 109.6(1) yes
C(41) P(1) C(45) 108.3(1) yes
C(84) P(2) C(89) 98.7(1) yes
C(84) P(2) C(93) 109.3(1) yes
C(89) P(2) C(93) 108.1(1) yes
Fe(1) C(1) C(2) 69.8(1) yes
Fe(1) C(1) C(5) 69.7(1) yes
Fe(1) C(1) C(6) 131.2(2) yes
C(2) C(1) C(5) 108.1(2) yes
C(2) C(1) C(6) 127.2(2) yes
C(5) C(1) C(6) 124.4(2) yes
Fe(1) C(2) C(1) 69.3(1) yes
Fe(1) C(2) C(3) 70.0(1) yes
Fe(1) C(2) C(12) 127.5(2) yes
C(1) C(2) C(3) 107.5(2) yes
C(1) C(2) C(12) 124.6(2) yes
C(3) C(2) C(12) 127.9(2) yes
Fe(1) C(3) C(2) 69.2(1) yes
Fe(1) C(3) C(4) 69.2(1) yes
Fe(1) C(3) C(18) 134.5(2) yes
C(2) C(3) C(4) 108.0(2) yes
C(2) C(3) C(18) 130.4(2) yes
C(4) C(3) C(18) 121.0(2) yes
Fe(1) C(4) C(3) 70.4(1) yes
Fe(1) C(4) C(5) 69.8(1) yes
Fe(1) C(4) C(24) 131.9(2) yes
C(3) C(4) C(5) 108.7(2) yes
C(3) C(4) C(24) 125.2(2) yes
C(5) C(4) C(24) 125.6(2) yes
Fe(1) C(5) C(1) 69.4(1) yes
Fe(1) C(5) C(4) 69.6(1) yes
Fe(1) C(5) C(30) 130.2(2) yes
C(1) C(5) C(4) 107.6(2) yes
C(1) C(5) C(30) 127.0(2) yes
C(4) C(5) C(30) 125.2(2) yes
C(1) C(6) C(7) 122.2(2) yes
C(1) C(6) C(11) 119.4(2) yes
C(7) C(6) C(11) 118.3(2) yes
C(6) C(7) C(8) 120.5(2) yes
C(7) C(8) C(9) 120.3(3) yes
C(8) C(9) C(10) 120.1(3) yes
C(9) C(10) C(11) 120.0(3) yes
C(6) C(11) C(10) 120.8(3) yes
C(2) C(12) C(13) 120.9(2) yes
C(2) C(12) C(17) 121.5(2) yes
C(13) C(12) C(17) 117.6(2) yes
C(12) C(13) C(14) 121.2(2) yes
C(13) C(14) C(15) 120.3(2) yes
C(14) C(15) C(16) 119.5(2) yes
C(15) C(16) C(17) 120.0(2) yes
C(12) C(17) C(16) 121.4(2) yes
C(3) C(18) C(19) 124.1(2) yes
C(3) C(18) C(23) 118.2(2) yes
C(19) C(18) C(23) 117.6(2) yes
C(18) C(19) C(20) 121.6(3) yes
C(19) C(20) C(21) 119.8(3) yes
C(20) C(21) C(22) 119.6(3) yes
C(21) C(22) C(23) 120.3(3) yes
C(18) C(23) C(22) 121.2(3) yes
C(4) C(24) C(25) 118.5(2) yes
C(4) C(24) C(29) 123.4(2) yes
C(25) C(24) C(29) 118.1(2) yes
C(24) C(25) C(26) 121.4(2) yes
C(25) C(26) C(27) 119.5(2) yes
C(26) C(27) C(28) 120.1(2) yes
C(27) C(28) C(29) 119.9(3) yes
C(24) C(29) C(28) 120.9(2) yes
C(5) C(30) C(31) 120.2(2) yes
C(5) C(30) C(35) 121.7(2) yes
C(31) C(30) C(35) 118.1(2) yes
C(30) C(31) C(32) 120.7(2) yes
C(31) C(32) C(33) 120.5(2) yes
C(32) C(33) C(34) 119.5(2) yes
C(33) C(34) C(35) 120.2(2) yes
C(30) C(35) C(34) 121.0(2) yes
Fe(1) C(36) P(1) 143.5(1) yes
Fe(1) C(36) C(37) 68.5(1) yes
Fe(1) C(36) C(40) 66.5(1) yes
P(1) C(36) C(37) 135.1(2) yes
P(1) C(36) C(40) 116.1(2) yes
C(37) C(36) C(40) 105.5(2) yes
Fe(1) C(37) C(36) 71.8(1) yes
Fe(1) C(37) C(38) 68.9(1) yes
C(36) C(37) C(38) 108.9(2) yes
Fe(1) C(38) C(37) 71.1(1) yes
Fe(1) C(38) C(39) 69.1(1) yes
C(37) C(38) C(39) 108.1(2) yes
Fe(1) C(39) C(38) 70.5(1) yes
Fe(1) C(39) C(40) 69.7(1) yes
C(38) C(39) C(40) 107.5(2) yes
Fe(1) C(40) C(36) 73.5(1) yes
Fe(1) C(40) C(39) 69.8(1) yes
C(36) C(40) C(39) 109.8(2) yes
P(1) C(41) C(42) 117.3(2) yes
P(1) C(41) C(43) 107.4(2) yes
P(1) C(41) C(44) 108.3(2) yes
C(42) C(41) C(43) 107.0(3) yes
C(42) C(41) C(44) 109.8(3) yes
C(43) C(41) C(44) 106.5(3) yes
P(1) C(45) C(46) 119.1(2) yes
P(1) C(45) C(47) 105.5(2) yes
P(1) C(45) C(48) 108.2(2) yes
C(46) C(45) C(47) 108.3(2) yes
C(46) C(45) C(48) 108.0(3) yes
C(47) C(45) C(48) 107.2(3) yes
Fe(2) C(49) C(50) 69.2(1) yes
Fe(2) C(49) C(53) 70.1(1) yes
Fe(2) C(49) C(54) 128.2(1) yes
C(50) C(49) C(53) 107.9(2) yes
C(50) C(49) C(54) 124.2(2) yes
C(53) C(49) C(54) 127.8(2) yes
Fe(2) C(50) C(49) 69.9(1) yes
Fe(2) C(50) C(51) 69.5(1) yes
Fe(2) C(50) C(60) 131.6(2) yes
C(49) C(50) C(51) 107.7(2) yes
C(49) C(50) C(60) 126.7(2) yes
C(51) C(50) C(60) 125.1(2) yes
Fe(2) C(51) C(50) 69.4(1) yes
Fe(2) C(51) C(52) 69.8(1) yes
Fe(2) C(51) C(66) 128.6(2) yes
C(50) C(51) C(52) 107.9(2) yes
C(50) C(51) C(66) 126.2(2) yes
C(52) C(51) C(66) 125.8(2) yes
Fe(2) C(52) C(51) 69.5(1) yes
Fe(2) C(52) C(53) 70.3(1) yes
Fe(2) C(52) C(72) 131.4(2) yes
C(51) C(52) C(53) 108.2(2) yes
C(51) C(52) C(72) 127.2(2) yes
C(53) C(52) C(72) 124.3(2) yes
Fe(2) C(53) C(49) 69.3(1) yes
Fe(2) C(53) C(52) 69.2(1) yes
Fe(2) C(53) C(78) 134.1(2) yes
C(49) C(53) C(52) 108.2(2) yes
C(49) C(53) C(78) 128.3(2) yes
C(52) C(53) C(78) 122.9(2) yes
C(49) C(54) C(55) 121.1(2) yes
C(49) C(54) C(59) 120.2(2) yes
C(55) C(54) C(59) 118.7(2) yes
C(54) C(55) C(56) 119.8(2) yes
C(55) C(56) C(57) 120.5(3) yes
C(56) C(57) C(58) 119.5(3) yes
C(57) C(58) C(59) 120.7(3) yes
C(54) C(59) C(58) 120.7(3) yes
C(50) C(60) C(61) 122.5(2) yes
C(50) C(60) C(65) 119.9(2) yes
C(61) C(60) C(65) 117.5(2) yes
C(60) C(61) C(62) 121.1(2) yes
C(61) C(62) C(63) 120.7(2) yes
C(62) C(63) C(64) 119.2(2) yes
C(63) C(64) C(65) 120.2(3) yes
C(60) C(65) C(64) 121.4(2) yes
C(51) C(66) C(67) 122.0(2) yes
C(51) C(66) C(71) 120.1(2) yes
C(67) C(66) C(71) 117.8(2) yes
C(66) C(67) C(68) 121.2(2) yes
C(67) C(68) C(69) 120.1(3) yes
C(68) C(69) C(70) 119.8(2) yes
C(69) C(70) C(71) 120.7(2) yes
C(66) C(71) C(70) 120.3(2) yes
C(52) C(72) C(73) 119.6(2) yes
C(52) C(72) C(77) 122.3(2) yes
C(73) C(72) C(77) 117.9(2) yes
C(72) C(73) C(74) 121.2(2) yes
C(73) C(74) C(75) 120.1(2) yes
C(74) C(75) C(76) 119.5(3) yes
C(75) C(76) C(77) 120.7(3) yes
C(72) C(77) C(76) 120.5(2) yes
C(53) C(78) C(79) 119.1(2) yes
C(53) C(78) C(83) 123.3(2) yes
C(79) C(78) C(83) 117.6(2) yes
C(78) C(79) C(80) 120.6(2) yes
C(79) C(80) C(81) 120.5(3) yes
C(80) C(81) C(82) 119.7(3) yes
C(81) C(82) C(83) 119.7(3) yes
C(78) C(83) C(82) 121.8(3) yes
Fe(2) C(84) P(2) 143.6(1) yes
Fe(2) C(84) C(85) 68.2(1) yes
Fe(2) C(84) C(88) 66.0(1) yes
P(2) C(84) C(85) 135.6(2) yes
P(2) C(84) C(88) 115.8(2) yes
C(85) C(84) C(88) 105.5(2) yes
Fe(2) C(85) C(84) 72.2(1) yes
Fe(2) C(85) C(86) 68.4(1) yes
C(84) C(85) C(86) 109.1(2) yes
Fe(2) C(86) C(85) 71.7(1) yes
Fe(2) C(86) C(87) 69.0(1) yes
C(85) C(86) C(87) 108.2(2) yes
Fe(2) C(87) C(86) 70.5(1) yes
Fe(2) C(87) C(88) 70.0(1) yes
C(86) C(87) C(88) 107.7(2) yes
Fe(2) C(88) C(84) 74.1(1) yes
Fe(2) C(88) C(87) 69.3(1) yes
C(84) C(88) C(87) 109.5(2) yes
P(2) C(89) C(90) 109.0(2) yes
P(2) C(89) C(91) 108.2(2) yes
P(2) C(89) C(92) 116.7(2) yes
C(90) C(89) C(91) 106.3(2) yes
C(90) C(89) C(92) 106.3(3) yes
C(91) C(89) C(92) 109.9(2) yes
P(2) C(93) C(94) 108.9(2) yes
P(2) C(93) C(95) 118.9(2) yes
P(2) C(93) C(96) 105.3(2) yes
C(94) C(93) C(95) 107.5(2) yes
C(94) C(93) C(96) 107.3(2) yes
C(95) C(93) C(96) 108.5(2) yes

loop_
_geom_bond_atom_site_label_1
_geom_bond_atom_site_label_2
_geom_bond_distance
_geom_bond_publ_flag
Fe(1) C(1) 2.059(2) yes
Fe(1) C(2) 2.066(2) yes
Fe(1) C(3) 2.077(2) yes
Fe(1) C(4) 2.061(2) yes
Fe(1) C(5) 2.063(2) yes
Fe(1) C(36) 2.131(2) yes
Fe(1) C(37) 2.087(2) yes
Fe(1) C(38) 2.057(3) yes
Fe(1) C(39) 2.038(2) yes
Fe(1) C(40) 2.038(2) yes
Fe(2) C(49) 2.069(2) yes
Fe(2) C(50) 2.059(2) yes
Fe(2) C(51) 2.061(2) yes
Fe(2) C(52) 2.065(2) yes
Fe(2) C(53) 2.079(2) yes
Fe(2) C(84) 2.145(2) yes
Fe(2) C(85) 2.092(2) yes
Fe(2) C(86) 2.049(3) yes
Fe(2) C(87) 2.028(2) yes
Fe(2) C(88) 2.037(2) yes
P(1) C(36) 1.844(2) yes
P(1) C(41) 1.911(3) yes
P(1) C(45) 1.883(3) yes
P(2) C(84) 1.838(2) yes
P(2) C(89) 1.912(3) yes
P(2) C(93) 1.894(3) yes
C(1) C(2) 1.441(3) yes
C(1) C(5) 1.441(3) yes
C(1) C(6) 1.485(3) yes
C(2) C(3) 1.443(3) yes
C(2) C(12) 1.483(3) yes
C(3) C(4) 1.429(3) yes
C(3) C(18) 1.489(3) yes
C(4) C(5) 1.431(3) yes
C(4) C(24) 1.492(3) yes
C(5) C(30) 1.486(3) yes
C(6) C(7) 1.395(3) yes
C(6) C(11) 1.391(3) yes
C(7) C(8) 1.389(3) yes
C(8) C(9) 1.372(4) yes
C(9) C(10) 1.379(4) yes
C(10) C(11) 1.388(3) yes
C(12) C(13) 1.397(3) yes
C(12) C(17) 1.394(3) yes
C(13) C(14) 1.380(3) yes
C(14) C(15) 1.383(4) yes
C(15) C(16) 1.386(3) yes
C(16) C(17) 1.383(3) yes
C(18) C(19) 1.370(3) yes
C(18) C(23) 1.385(3) yes
C(19) C(20) 1.384(4) yes
C(20) C(21) 1.374(4) yes
C(21) C(22) 1.363(4) yes
C(22) C(23) 1.381(4) yes
C(24) C(25) 1.383(3) yes
C(24) C(29) 1.377(3) yes
C(25) C(26) 1.386(3) yes
C(26) C(27) 1.375(4) yes
C(27) C(28) 1.372(4) yes
C(28) C(29) 1.392(3) yes
C(30) C(31) 1.393(3) yes
C(30) C(35) 1.388(3) yes
C(31) C(32) 1.383(3) yes
C(32) C(33) 1.377(4) yes
C(33) C(34) 1.379(4) yes
C(34) C(35) 1.384(3) yes
C(36) C(37) 1.434(3) yes
C(36) C(40) 1.428(3) yes
C(37) C(38) 1.418(3) yes
C(38) C(39) 1.413(3) yes
C(39) C(40) 1.411(3) yes
C(41) C(42) 1.499(4) yes
C(41) C(43) 1.519(4) yes
C(41) C(44) 1.525(4) yes
C(45) C(46) 1.522(4) yes
C(45) C(47) 1.513(4) yes
C(45) C(48) 1.529(4) yes
C(49) C(50) 1.443(3) yes
C(49) C(53) 1.439(3) yes
C(49) C(54) 1.485(3) yes
C(50) C(51) 1.445(3) yes
C(50) C(60) 1.484(3) yes
C(51) C(52) 1.438(3) yes
C(51) C(66) 1.486(3) yes
C(52) C(53) 1.435(3) yes
C(52) C(72) 1.481(3) yes
C(53) C(78) 1.487(3) yes
C(54) C(55) 1.391(3) yes
C(54) C(59) 1.399(3) yes
C(55) C(56) 1.398(4) yes
C(56) C(57) 1.382(4) yes
C(57) C(58) 1.373(4) yes
C(58) C(59) 1.375(4) yes
C(60) C(61) 1.397(3) yes
C(60) C(65) 1.396(3) yes
C(61) C(62) 1.379(3) yes
C(62) C(63) 1.381(4) yes
C(63) C(64) 1.386(4) yes
C(64) C(65) 1.382(3) yes
C(66) C(67) 1.397(3) yes
C(66) C(71) 1.401(3) yes
C(67) C(68) 1.382(3) yes
C(68) C(69) 1.376(4) yes
C(69) C(70) 1.376(4) yes
C(70) C(71) 1.387(3) yes
C(72) C(73) 1.396(3) yes
C(72) C(77) 1.385(3) yes
C(73) C(74) 1.378(3) yes
C(74) C(75) 1.367(4) yes
C(75) C(76) 1.380(4) yes
C(76) C(77) 1.380(4) yes
C(78) C(79) 1.387(3) yes
C(78) C(83) 1.368(3) yes
C(79) C(80) 1.384(4) yes
C(80) C(81) 1.363(4) yes
C(81) C(82) 1.365(4) yes
C(82) C(83) 1.384(4) yes
C(84) C(85) 1.435(3) yes
C(84) C(88) 1.432(3) yes
C(85) C(86) 1.413(3) yes
C(86) C(87) 1.411(4) yes
C(87) C(88) 1.415(3) yes
C(89) C(90) 1.536(4) yes
C(89) C(91) 1.529(4) yes
C(89) C(92) 1.518(4) yes
C(93) C(94) 1.535(4) yes
C(93) C(95) 1.524(4) yes
C(93) C(96) 1.522(4) yes
